data_4132338
loop_
_publ_author_name
'Williams, Derek E.'
'Martin, Corey R.'
'Dolgopolova, Ekaterina A.'
'Swifton, Anton'
'Godfrey, Danielle C.'
'Ejegbavwo, Otega A.'
'Pellechia, Perry J.'
'Smith, Mark D.'
'Shustova, Natalia B.'

_publ_section_title
;
 Flipping the Switch: Fast Photoisomerization in a Confined Environment.
;
_journal_issue 24
_journal_name_full 'Journal of the American Chemical Society'
_journal_page_first 7611
_journal_page_last 7622
_journal_paper_doi 10.1021/jacs.8b02994
_journal_volume 140
_journal_year 2018
_chemical_absolute_configuration ad
_chemical_formula_moiety '0.5(C106 H76 N4 O16 S4 Zn4)'
_chemical_formula_sum 'C53 H38 N2 O8 S2 Zn2'
_chemical_formula_weight 1025.71
_space_group_crystal_system monoclinic
_space_group_IT_number 5
_space_group_name_Hall 'C 2y'
_space_group_name_H-M_alt 'C 1 2 1'
_atom_sites_solution_hydrogens mixed
_atom_sites_solution_primary dual
_audit_creation_date 2017-12-19
_audit_creation_method
;
Olex2 1.2
(compiled 2017.08.10 svn.r3458 for OlexSys, GUI svn.r5381)
;
_cell_angle_alpha 90
_cell_angle_beta 91.054(2)
_cell_angle_gamma 90
_cell_formula_units_Z 6
_cell_length_a 19.9556(11)
_cell_length_b 22.8307(14)
_cell_length_c 21.9438(12)
_cell_measurement_reflns_used 9798
_cell_measurement_temperature 100(2)
_cell_measurement_theta_max 27.48
_cell_measurement_theta_min 2.28
_cell_volume 9995.9(10)
_computing_cell_refinement 'SAINT v8.37A (Bruker, 2015)'
_computing_data_collection 'Bruker APEX3 v2016.5-0 (Bruker, 2016)'
_computing_data_reduction 'SAINT v8.37A (Bruker, 2015)'
_computing_molecular_graphics 'Olex2 (Dolomanov et al., 2009)'
_computing_publication_material 'Olex2 (Dolomanov et al., 2009)'
_computing_structure_refinement 'XL (Sheldrick, 2008)'
_computing_structure_solution 'ShelXT (Sheldrick, 2015)'
_diffrn_ambient_temperature 100(2)
_diffrn_detector 'Bruker PHOTON-100 area detector'
_diffrn_detector_area_resol_mean 10.4
_diffrn_detector_type 'CMOS area detector'
_diffrn_measured_fraction_theta_full 0.999
_diffrn_measured_fraction_theta_max 0.999
_diffrn_measurement_device 'three-circle diffractometer'
_diffrn_measurement_device_type 'Bruker D8 QUEST'
_diffrn_measurement_method '\w and \f scans'
_diffrn_radiation_monochromator 'mirror optics'
_diffrn_radiation_probe x-ray
_diffrn_radiation_type MoK\a
_diffrn_radiation_wavelength 0.71073
_diffrn_reflns_av_R_equivalents 0.0709
_diffrn_reflns_av_unetI/netI 0.0627
_diffrn_reflns_Laue_measured_fraction_full 0.999
_diffrn_reflns_Laue_measured_fraction_max 0.999
_diffrn_reflns_limit_h_max 25
_diffrn_reflns_limit_h_min -25
_diffrn_reflns_limit_k_max 28
_diffrn_reflns_limit_k_min -28
_diffrn_reflns_limit_l_max 27
_diffrn_reflns_limit_l_min -27
_diffrn_reflns_number 153458
_diffrn_reflns_point_group_measured_fraction_full 0.999
_diffrn_reflns_point_group_measured_fraction_max 0.999
_diffrn_reflns_theta_full 26.730
_diffrn_reflns_theta_max 26.730
_diffrn_reflns_theta_min 2.227
_diffrn_source 'microfocus sealed X-ray tube'
_diffrn_source_type 'Incoatec I\ms'
_diffrn_standards_number 0
_exptl_absorpt_coefficient_mu 0.823
_exptl_absorpt_correction_T_max 0.7456
_exptl_absorpt_correction_T_min 0.7190
_exptl_absorpt_correction_type multi-scan
_exptl_absorpt_process_details
;
SADABS-2016/2 (Bruker,2016/2) was used for absorption correction.
wR2(int) was 0.0628 before and 0.0555 after correction.
The Ratio of minimum to maximum transmission is 0.9643.
The \l/2 correction factor is Not present.
;
_exptl_crystal_colour 'light brown'
_exptl_crystal_colour_modifier light
_exptl_crystal_colour_primary brown
_exptl_crystal_density_diffrn 1.022
_exptl_crystal_description block
_exptl_crystal_F_000 3156
_exptl_crystal_size_max 0.14
_exptl_crystal_size_mid 0.1
_exptl_crystal_size_min 0.1
_refine_diff_density_max 0.281
_refine_diff_density_min -0.335
_refine_diff_density_rms 0.047
_refine_ls_abs_structure_details
;
 Refined as an inversion twin.
;
_refine_ls_abs_structure_Flack 0.196(10)
_refine_ls_extinction_coef 0.00026(4)
_refine_ls_extinction_expression Fc^*^=kFc[1+0.001xFc^2^\l^3^/sin(2\q)]^-1/4^
_refine_ls_extinction_method 'SHELXL-2017/1 (Sheldrick 2017)'
_refine_ls_goodness_of_fit_ref 1.021
_refine_ls_hydrogen_treatment constr
_refine_ls_matrix_type full
_refine_ls_number_parameters 915
_refine_ls_number_reflns 21209
_refine_ls_number_restraints 30
_refine_ls_restrained_S_all 1.024
_refine_ls_R_factor_all 0.0790
_refine_ls_R_factor_gt 0.0420
_refine_ls_shift/su_max 0.005
_refine_ls_shift/su_mean 0.000
_refine_ls_structure_factor_coef Fsqd
_refine_ls_weighting_details 'w=1/[\s^2^(Fo^2^)+(0.0484P)^2^] where P=(Fo^2^+2Fc^2^)/3'
_refine_ls_weighting_scheme calc
_refine_ls_wR_factor_gt 0.0852
_refine_ls_wR_factor_ref 0.0944
_reflns_Friedel_coverage 0.950
_reflns_Friedel_fraction_full 1.000
_reflns_Friedel_fraction_max 1.000
_reflns_number_gt 14687
_reflns_number_total 21209
_reflns_threshold_expression 'I > 2\s(I)'
_cod_data_source_file ja8b02994_si_005.cif
_cod_data_source_block ead_3_34_1_sq
_cod_database_code 4132338
_shelx_shelxl_version_number 2017/1
_shelx_space_group_comment
;
The symmetry employed for this shelxl refinement is uniquely defined
by the following loop, which should always be used as a source of
symmetry information in preference to the above space-group names.
They are only intended as comments.
;
_shelx_estimated_absorpt_t_max 0.922
_shelx_estimated_absorpt_t_min 0.893
_olex2_refinement_description
;
1. Twinned data refinement
 Scales: 0.804(10)
 0.196(10)
2. Fixed Uiso
 At 1.2 times of:
  All C(H) groups, All C(H,H) groups, All C(H,H,H,H) groups
 At 1.5 times of:
  All C(H,H,H) groups
3. Restrained distances
 C15-C14 = C12-C11 = C37-C36
 1.54 with sigma of 0.01
 C38_$1-C37 = C38-C37 = C38-C37_$1 = C38_$1-C37_$1 = C14-C13 = C13-C12
 1.54 with sigma of 0.01
 C23-C15 \\sim C8-C11 \\sim C36-C33
 with sigma of 0.01
4. Rigid bond restraints
 C33, C36, C37, C38
 with sigma for 1-2 distances of 0.01 and sigma for 1-3 distances of 0.01
5. Uiso/Uaniso restraints and constraints
Uanis(C38) \\sim Ueq: with sigma of 0.01 and sigma for terminal atoms of 0.02
Uanis(C37) \\sim Ueq: with sigma of 0.02 and sigma for terminal atoms of 0.04
6. Others
 Fixed Sof: H37A(0.5) H37B(0.5) H37C(0.5) H37D(0.5) C38(0.5) H38B(0.5)
7.a Riding coordinates:
 C37(H37A,H37B,H37C,H37D), C38(H38A,H38B)
7.b Secondary CH2 refined with riding coordinates:
 C12(H12A,H12B), C13(H13A,H13B), C14(H14A,H14B)
7.c Aromatic/amide H refined with riding coordinates:
 C1(H1), C2(H2), C4(H4), C5(H5), C7(H7), C16(H16), C17(H17), C19(H19),
 C20(H20), C22(H22), C41(H41), C42(H42), C44(H44), C45(H45), C48(H48), C49(H49),
  C51(H51), C52(H52), C55(H55), C56(H56), C58(H58), C59(H59), C62(H62),
 C63(H63), C65(H65), C66(H66), C26(H26), C27(H27), C29(H29), C30(H30), C32(H32),
  C69(H69), C70(H70), C72(H72), C73(H73), C76(H76), C77(H77), C79(H79), C80(H80)
7.d Idealised Me refined as rotating group:
 C10(H10A,H10B,H10C), C25(H25A,H25B,H25C), C35(H35A,H35B,H35C)
;
_olex2_submission_special_instructions 'No special instructions were received'

loop_
_space_group_symop_operation_xyz
'x, y, z'
'-x, y, -z'
'x+1/2, y+1/2, z'
'-x+1/2, y+1/2, -z'

loop_
_atom_site_label
_atom_site_type_symbol
_atom_site_fract_x
_atom_site_fract_y
_atom_site_fract_z
_atom_site_U_iso_or_equiv
_atom_site_adp_type
_atom_site_occupancy
_atom_site_site_symmetry_order
_atom_site_calc_flag
_atom_site_refinement_flags_posn
_atom_site_refinement_flags_adp
_atom_site_refinement_flags_occupancy
Zn1 Zn 0.23477(2) 0.51745(2) 0.21444(2) 0.03013(13) Uani 1 1 d . . .
Zn2 Zn 0.23596(2) 0.51742(2) 0.34825(2) 0.03032(13) Uani 1 1 d . . .
S1 S 0.13442(8) 0.48819(9) 0.89316(7) 0.0852(6) Uani 1 1 d . . .
S2 S 0.28424(7) 0.51815(9) 0.68273(6) 0.0648(4) Uani 1 1 d . . .
O1 O 0.29107(17) 0.44660(15) 0.23380(16) 0.0433(9) Uani 1 1 d . . .
O2 O 0.31252(17) 0.46034(15) 0.33299(16) 0.0414(9) Uani 1 1 d . . .
O3 O 0.67596(17) 0.08838(15) 0.22695(18) 0.0505(10) Uani 1 1 d . . .
O4 O 0.65927(18) 0.07234(17) 0.32612(17) 0.0525(11) Uani 1 1 d . . .
O5 O 0.31526(18) 0.56984(16) 0.23544(18) 0.0531(11) Uani 1 1 d . . .
O6 O 0.29714(19) 0.58554(16) 0.33475(19) 0.0523(11) Uani 1 1 d . . .
O7 O 0.65157(16) 0.96629(15) 0.23187(15) 0.0423(9) Uani 1 1 d . . .
O8 O 0.67295(18) 0.94896(15) 0.33001(16) 0.0473(10) Uani 1 1 d . . .
N1 N 0.23071(18) 0.50649(18) 1.12357(16) 0.0369(11) Uani 1 1 d . . .
N2 N 0.23373(17) 0.5102(2) 0.43956(16) 0.0397(10) Uani 1 1 d . . .
C1 C 0.1820(3) 0.5307(2) 1.0903(2) 0.0552(15) Uani 1 1 d . . .
H1 H 0.154888 0.559584 1.109050 0.066 Uiso 1 1 calc R . .
C2 C 0.1682(3) 0.5168(3) 1.0306(2) 0.0611(15) Uani 1 1 d . . .
H2 H 0.133522 0.536556 1.008619 0.073 Uiso 1 1 calc R . .
C3 C 0.2067(3) 0.4722(3) 1.0021(2) 0.0529(14) Uani 1 1 d . . .
C4 C 0.2576(2) 0.4493(2) 1.0372(2) 0.0466(14) Uani 1 1 d . . .
H4 H 0.286561 0.421026 1.019915 0.056 Uiso 1 1 calc R . .
C5 C 0.2680(2) 0.4658(2) 1.0960(2) 0.0384(12) Uani 1 1 d . . .
H5 H 0.303336 0.447729 1.118707 0.046 Uiso 1 1 calc R . .
C6 C 0.1923(3) 0.4539(3) 0.9406(3) 0.0639(18) Uani 1 1 d . . .
C7 C 0.2187(3) 0.4062(3) 0.9091(2) 0.0625(17) Uani 1 1 d . . .
H7 H 0.250166 0.379928 0.927161 0.075 Uiso 1 1 calc R . .
C8 C 0.1959(3) 0.4002(3) 0.8499(3) 0.0731(19) Uani 1 1 d D . .
C9 C 0.1473(3) 0.4415(3) 0.8344(2) 0.075(2) Uani 1 1 d . . .
C10 C 0.1096(3) 0.4478(3) 0.7749(2) 0.089(2) Uani 1 1 d . . .
H10A H 0.062395 0.456217 0.782727 0.133 Uiso 1 1 calc GR . .
H10B H 0.112958 0.411269 0.751665 0.133 Uiso 1 1 calc GR . .
H10C H 0.128904 0.479964 0.751416 0.133 Uiso 1 1 calc GR . .
C11 C 0.2212(3) 0.3545(3) 0.8110(3) 0.0753(19) Uani 1 1 d D . .
C12 C 0.2144(4) 0.2900(3) 0.8277(3) 0.106(3) Uani 1 1 d D . .
H12A H 0.167559 0.276496 0.822214 0.127 Uiso 1 1 calc R . .
H12B H 0.229032 0.282917 0.870466 0.127 Uiso 1 1 calc R . .
C13 C 0.2609(4) 0.2591(3) 0.7830(3) 0.111(3) Uani 1 1 d D . .
H13A H 0.242875 0.220179 0.771467 0.133 Uiso 1 1 calc R . .
H13B H 0.306291 0.253990 0.801254 0.133 Uiso 1 1 calc R . .
C14 C 0.2629(4) 0.3001(3) 0.7271(3) 0.081(2) Uani 1 1 d D . .
H14A H 0.307980 0.300128 0.708893 0.097 Uiso 1 1 calc R . .
H14B H 0.229503 0.288044 0.695645 0.097 Uiso 1 1 calc R . .
C15 C 0.2459(3) 0.3610(3) 0.7529(3) 0.0730(19) Uani 1 1 d D . .
C16 C 0.2562(3) 0.5492(3) 0.4800(3) 0.0654(17) Uani 1 1 d . . .
H16 H 0.268902 0.586706 0.465554 0.079 Uiso 1 1 calc R . .
C17 C 0.2622(3) 0.5383(2) 0.5423(3) 0.0640(18) Uani 1 1 d . . .
H17 H 0.279179 0.567594 0.569137 0.077 Uiso 1 1 calc R . .
C18 C 0.2432(2) 0.4844(3) 0.5647(2) 0.0485(15) Uani 1 1 d . . .
C19 C 0.2186(3) 0.4440(3) 0.5241(2) 0.0583(16) Uani 1 1 d . . .
H19 H 0.203235 0.407084 0.538169 0.070 Uiso 1 1 calc R . .
C20 C 0.2160(3) 0.4568(3) 0.4627(2) 0.0530(15) Uani 1 1 d . . .
H20 H 0.201226 0.427179 0.435094 0.064 Uiso 1 1 calc R . .
C21 C 0.2511(3) 0.4699(3) 0.6290(2) 0.0587(16) Uani 1 1 d . . .
C22 C 0.2411(3) 0.4161(3) 0.6559(2) 0.0592(17) Uani 1 1 d . . .
H22 H 0.225485 0.382939 0.633766 0.071 Uiso 1 1 calc R . .
C23 C 0.2561(3) 0.4143(3) 0.7196(2) 0.0599(16) Uani 1 1 d D . .
C24 C 0.2815(3) 0.4662(3) 0.7398(2) 0.0566(15) Uani 1 1 d . . .
C25 C 0.3064(3) 0.4851(3) 0.8030(2) 0.0687(18) Uani 1 1 d . . .
H25A H 0.349553 0.505185 0.799474 0.103 Uiso 1 1 calc GR . .
H25B H 0.311842 0.450556 0.829050 0.103 Uiso 1 1 calc GR . .
H25C H 0.273711 0.511801 0.820918 0.103 Uiso 1 1 calc GR . .
C39 C 0.3207(2) 0.4344(2) 0.2832(2) 0.0314(12) Uani 1 1 d . . .
C40 C 0.3667(2) 0.3830(2) 0.2820(2) 0.0351(13) Uani 1 1 d . . .
C41 C 0.3775(3) 0.3528(2) 0.2297(2) 0.0479(14) Uani 1 1 d . . .
H41 H 0.354608 0.364294 0.193241 0.057 Uiso 1 1 calc R . .
C42 C 0.4215(3) 0.3052(2) 0.2284(3) 0.0466(14) Uani 1 1 d . . .
H42 H 0.427717 0.284624 0.191334 0.056 Uiso 1 1 calc R . .
C43 C 0.4558(3) 0.2879(2) 0.2798(3) 0.0453(15) Uani 1 1 d . . .
C44 C 0.4444(3) 0.3188(2) 0.3340(3) 0.0516(16) Uani 1 1 d . . .
H44 H 0.466857 0.307077 0.370588 0.062 Uiso 1 1 calc R . .
C45 C 0.4013(3) 0.3653(2) 0.3350(2) 0.0457(15) Uani 1 1 d . . .
H45 H 0.394871 0.385974 0.372010 0.055 Uiso 1 1 calc R . .
C46 C 0.6488(2) 0.0978(2) 0.2767(3) 0.0446(15) Uani 1 1 d . . .
C47 C 0.5967(3) 0.1476(2) 0.2777(3) 0.0470(16) Uani 1 1 d . . .
C48 C 0.5849(3) 0.1783(3) 0.2260(3) 0.072(2) Uani 1 1 d . . .
H48 H 0.607488 0.168611 0.189584 0.087 Uiso 1 1 calc R . .
C49 C 0.5377(3) 0.2259(3) 0.2267(3) 0.076(2) Uani 1 1 d . . .
H49 H 0.530194 0.248655 0.190966 0.091 Uiso 1 1 calc R . .
C50 C 0.5030(3) 0.2388(2) 0.2793(3) 0.0441(14) Uani 1 1 d . . .
C51 C 0.5198(3) 0.2062(3) 0.3308(3) 0.0575(17) Uani 1 1 d . . .
H51 H 0.498895 0.215568 0.368115 0.069 Uiso 1 1 calc R . .
C52 C 0.5650(3) 0.1612(3) 0.3304(3) 0.0608(18) Uani 1 1 d . . .
H52 H 0.574200 0.139527 0.366569 0.073 Uiso 1 1 calc R . .
C53 C 0.3247(3) 0.5969(3) 0.2846(3) 0.0459(15) Uani 1 1 d . . .
C54 C 0.3722(3) 0.6477(2) 0.2831(3) 0.0448(15) Uani 1 1 d . . .
C55 C 0.4066(3) 0.6608(2) 0.2317(3) 0.0506(16) Uani 1 1 d . . .
H55 H 0.402255 0.636930 0.196383 0.061 Uiso 1 1 calc R . .
C56 C 0.4482(3) 0.7099(3) 0.2320(3) 0.0616(18) Uani 1 1 d . . .
H56 H 0.471838 0.719063 0.196051 0.074 Uiso 1 1 calc R . .
C57 C 0.4563(3) 0.7455(3) 0.2820(3) 0.0489(16) Uani 1 1 d . . .
C58 C 0.4199(3) 0.7327(3) 0.3330(3) 0.087(3) Uani 1 1 d . . .
H58 H 0.423485 0.757406 0.367717 0.105 Uiso 1 1 calc R . .
C59 C 0.3786(3) 0.6849(3) 0.3344(3) 0.073(2) Uani 1 1 d . . .
H59 H 0.353996 0.676703 0.370048 0.087 Uiso 1 1 calc R . .
C60 C 0.6419(2) 0.9385(2) 0.2813(2) 0.0323(12) Uani 1 1 d . . .
C61 C 0.5927(3) 0.8906(2) 0.2815(2) 0.0399(14) Uani 1 1 d . . .
C62 C 0.5592(3) 0.8740(3) 0.2277(2) 0.0518(16) Uani 1 1 d . . .
H62 H 0.567605 0.894312 0.190785 0.062 Uiso 1 1 calc R . .
C63 C 0.5138(3) 0.8280(3) 0.2280(3) 0.0626(18) Uani 1 1 d . . .
H63 H 0.490058 0.817989 0.191533 0.075 Uiso 1 1 calc R . .
C64 C 0.5028(3) 0.7962(3) 0.2810(2) 0.0519(17) Uani 1 1 d . . .
C65 C 0.5350(4) 0.8137(3) 0.3335(3) 0.087(3) Uani 1 1 d . . .
H65 H 0.526247 0.794215 0.370783 0.104 Uiso 1 1 calc R . .
C66 C 0.5801(4) 0.8596(3) 0.3325(3) 0.083(3) Uani 1 1 d . . .
H66 H 0.603277 0.869729 0.369181 0.100 Uiso 1 1 calc R . .
Zn3 Zn 0.50065(2) 0.43207(2) 0.06671(2) 0.02759(13) Uani 1 1 d . . .
S3 S 0.57522(7) 0.43509(10) 0.39641(6) 0.0734(5) Uani 1 1 d . . .
O9 O 0.44066(17) 0.36160(15) -0.05307(17) 0.0437(10) Uani 1 1 d . . .
O10 O 0.42008(16) 0.38002(15) 0.04511(16) 0.0398(9) Uani 1 1 d . . .
O11 O 0.05801(15) 0.00234(13) -0.04928(14) 0.0331(9) Uani 1 1 d . . .
O12 O 0.08199(15) -0.01506(14) 0.04941(15) 0.0350(9) Uani 1 1 d . . .
N3 N 0.50283(17) 0.4387(2) 0.15844(16) 0.0325(9) Uani 1 1 d . . .
C26 C 0.5425(2) 0.4064(2) 0.1948(2) 0.0436(14) Uani 1 1 d . . .
H26 H 0.564687 0.373634 0.177628 0.052 Uiso 1 1 calc R . .
C27 C 0.5529(3) 0.4177(3) 0.2544(2) 0.0558(17) Uani 1 1 d . . .
H27 H 0.582603 0.393588 0.277633 0.067 Uiso 1 1 calc R . .
C28 C 0.5218(2) 0.4628(3) 0.2818(2) 0.0452(14) Uani 1 1 d . . .
C29 C 0.4772(2) 0.4954(2) 0.2458(2) 0.0471(15) Uani 1 1 d . . .
H29 H 0.452588 0.526694 0.263091 0.057 Uiso 1 1 calc R . .
C30 C 0.4692(2) 0.4819(2) 0.1848(2) 0.0401(13) Uani 1 1 d . . .
H30 H 0.438583 0.504335 0.160746 0.048 Uiso 1 1 calc R . .
C31 C 0.5328(3) 0.4806(3) 0.3454(2) 0.0518(15) Uani 1 1 d . . .
C32 C 0.5153(3) 0.5291(3) 0.3717(2) 0.069(2) Uani 1 1 d . . .
H32 H 0.491378 0.558710 0.350082 0.083 Uiso 1 1 calc R . .
C33 C 0.5343(4) 0.5362(3) 0.4364(3) 0.076(2) Uani 1 1 d D U .
C34 C 0.5681(3) 0.4866(4) 0.4557(3) 0.079(2) Uani 1 1 d . . .
C35 C 0.5967(3) 0.4715(4) 0.5173(2) 0.091(3) Uani 1 1 d . . .
H35A H 0.570419 0.439733 0.535132 0.137 Uiso 1 1 calc GR . .
H35B H 0.595024 0.505977 0.543793 0.137 Uiso 1 1 calc GR . .
H35C H 0.643332 0.458785 0.513319 0.137 Uiso 1 1 calc GR . .
C36 C 0.5156(5) 0.5848(4) 0.4741(3) 0.112(3) Uani 1 1 d D U .
C37 C 0.5252(7) 0.6458(4) 0.4492(4) 0.173(5) Uani 1 1 d D U .
H37A H 0.494194 0.654446 0.416447 0.207 Uiso 0.5 1 d R . .
H37B H 0.570033 0.652576 0.435847 0.207 Uiso 0.5 1 d R . .
H37C H 0.509854 0.649556 0.407677 0.207 Uiso 0.5 1 d R . .
H37D H 0.571194 0.657826 0.452217 0.207 Uiso 0.5 1 d R . .
C38 C 0.5213(9) 0.6817(7) 0.5084(5) 0.144(8) Uani 0.5 1 d D U .
H38A H 0.499998 0.716973 0.500000 0.173 Uiso 1 2 d RS T P
H38B H 0.562428 0.692293 0.528990 0.173 Uiso 0.5 1 d R . .
C67 C 0.4114(3) 0.3510(2) -0.0037(3) 0.0388(14) Uani 1 1 d . . .
C68 C 0.3643(3) 0.3016(2) -0.0033(3) 0.0426(15) Uani 1 1 d . . .
C69 C 0.3552(3) 0.2651(2) -0.0534(3) 0.0530(17) Uani 1 1 d . . .
H69 H 0.378867 0.272970 -0.089664 0.064 Uiso 1 1 calc R . .
C70 C 0.3129(3) 0.2182(2) -0.0516(3) 0.0516(16) Uani 1 1 d . . .
H70 H 0.308705 0.193486 -0.086235 0.062 Uiso 1 1 calc R . .
C71 C 0.2763(3) 0.2059(3) -0.0008(3) 0.0462(15) Uani 1 1 d . . .
C72 C 0.2833(3) 0.2417(3) 0.0505(3) 0.0530(17) Uani 1 1 d . . .
H72 H 0.258814 0.233477 0.086211 0.064 Uiso 1 1 calc R . .
C73 C 0.3263(3) 0.2891(3) 0.0489(3) 0.0532(17) Uani 1 1 d . . .
H73 H 0.330328 0.313815 0.083613 0.064 Uiso 1 1 calc R . .
C74 C 0.0890(2) 0.0124(3) 0.0013(2) 0.0312(12) Uani 1 1 d . . .
C75 C 0.1377(2) 0.0630(2) 0.0013(2) 0.0329(13) Uani 1 1 d . . .
C76 C 0.1477(3) 0.0946(2) -0.0527(2) 0.0393(14) Uani 1 1 d . . .
H76 H 0.123901 0.084224 -0.089025 0.047 Uiso 1 1 calc R . .
C77 C 0.1921(3) 0.1408(3) -0.0527(2) 0.0474(15) Uani 1 1 d . . .
H77 H 0.198119 0.162512 -0.089062 0.057 Uiso 1 1 calc R . .
C78 C 0.2284(3) 0.1562(2) -0.0003(3) 0.0403(14) Uani 1 1 d . . .
C79 C 0.2178(2) 0.1235(2) 0.0523(2) 0.0401(14) Uani 1 1 d . . .
H79 H 0.241493 0.133365 0.088842 0.048 Uiso 1 1 calc R . .
C80 C 0.1738(2) 0.0775(2) 0.0522(2) 0.0361(13) Uani 1 1 d . . .
H80 H 0.168445 0.055233 0.088402 0.043 Uiso 1 1 calc R . .

loop_
_atom_site_aniso_label
_atom_site_aniso_U_11
_atom_site_aniso_U_22
_atom_site_aniso_U_33
_atom_site_aniso_U_23
_atom_site_aniso_U_13
_atom_site_aniso_U_12
Zn1 0.0261(2) 0.0206(2) 0.0438(3) -0.0018(3) 0.0020(2) -0.0008(3)
Zn2 0.0268(3) 0.0211(2) 0.0432(3) -0.0038(3) 0.0016(2) -0.0004(3)
S1 0.0674(10) 0.1440(18) 0.0441(9) 0.0091(10) -0.0016(7) 0.0316(11)
S2 0.0632(9) 0.0847(10) 0.0465(8) -0.0276(9) -0.0003(6) -0.0103(10)
O1 0.044(2) 0.037(2) 0.048(2) -0.0076(17) -0.0048(17) 0.0137(17)
O2 0.047(2) 0.037(2) 0.040(2) -0.0067(17) 0.0010(16) 0.0167(17)
O3 0.045(2) 0.035(2) 0.072(3) 0.005(2) 0.023(2) 0.0123(18)
O4 0.054(2) 0.049(2) 0.054(3) 0.008(2) 0.0055(19) 0.028(2)
O5 0.048(2) 0.040(2) 0.071(3) -0.018(2) 0.009(2) -0.0171(19)
O6 0.051(2) 0.036(2) 0.070(3) -0.004(2) 0.012(2) -0.0202(19)
O7 0.037(2) 0.045(2) 0.044(2) -0.0023(18) -0.0036(16) -0.0169(17)
O8 0.056(2) 0.047(2) 0.038(2) 0.0064(17) -0.0085(17) -0.0299(19)
N1 0.032(2) 0.037(3) 0.042(2) 0.006(2) 0.0070(18) 0.000(2)
N2 0.0275(19) 0.042(3) 0.049(2) -0.008(2) -0.0010(17) -0.002(2)
C1 0.067(4) 0.053(4) 0.046(3) 0.014(3) 0.006(3) 0.010(3)
C2 0.058(3) 0.081(4) 0.045(3) 0.014(4) -0.004(2) 0.027(4)
C3 0.055(3) 0.066(4) 0.038(3) 0.012(3) 0.005(3) 0.009(3)
C4 0.034(3) 0.057(4) 0.048(3) 0.001(3) 0.009(2) 0.005(3)
C5 0.034(3) 0.044(3) 0.038(3) 0.001(2) 0.003(2) 0.004(2)
C6 0.053(4) 0.093(5) 0.046(4) 0.007(3) 0.000(3) 0.007(3)
C7 0.066(4) 0.083(5) 0.039(3) 0.000(3) -0.001(3) 0.011(3)
C8 0.076(4) 0.103(5) 0.040(4) -0.001(4) -0.005(3) -0.009(4)
C9 0.069(4) 0.120(6) 0.035(3) 0.009(4) 0.000(3) 0.009(4)
C10 0.064(4) 0.151(7) 0.050(4) 0.010(4) -0.005(3) 0.002(4)
C11 0.094(5) 0.098(5) 0.034(4) -0.003(4) -0.013(3) 0.001(4)
C12 0.191(9) 0.090(6) 0.035(4) 0.010(4) -0.026(5) -0.018(6)
C13 0.207(9) 0.064(5) 0.061(5) -0.013(4) -0.025(5) 0.006(5)
C14 0.101(5) 0.090(5) 0.052(4) -0.022(4) -0.024(4) 0.002(4)
C15 0.074(4) 0.089(5) 0.055(4) -0.016(4) -0.025(3) -0.007(4)
C16 0.082(4) 0.045(3) 0.069(4) -0.020(3) -0.011(3) 0.007(3)
C17 0.101(5) 0.045(4) 0.047(4) -0.018(3) -0.007(3) -0.007(3)
C18 0.036(3) 0.074(4) 0.035(3) -0.011(3) 0.004(2) -0.007(3)
C19 0.066(4) 0.070(4) 0.039(3) -0.011(3) -0.004(3) -0.035(3)
C20 0.056(3) 0.059(4) 0.043(3) -0.003(3) -0.005(3) -0.022(3)
C21 0.045(3) 0.090(5) 0.041(3) -0.027(3) 0.002(3) -0.001(3)
C22 0.048(3) 0.081(5) 0.049(4) -0.017(3) -0.007(3) -0.010(3)
C23 0.055(4) 0.089(5) 0.036(3) -0.014(3) -0.007(3) 0.008(3)
C24 0.056(3) 0.084(4) 0.030(3) -0.015(3) -0.001(2) 0.006(3)
C25 0.056(4) 0.103(5) 0.047(3) -0.023(3) -0.004(3) 0.004(3)
C39 0.031(3) 0.024(3) 0.039(3) -0.001(3) -0.004(2) -0.004(3)
C40 0.031(3) 0.032(3) 0.042(3) -0.005(3) 0.002(2) 0.004(2)
C41 0.052(3) 0.040(3) 0.051(4) -0.007(3) -0.003(3) 0.012(3)
C42 0.049(3) 0.041(3) 0.049(3) -0.010(3) 0.000(3) 0.019(3)
C43 0.043(3) 0.036(3) 0.057(4) 0.006(3) 0.011(3) 0.012(3)
C44 0.066(4) 0.041(3) 0.048(4) 0.007(3) -0.001(3) 0.020(3)
C45 0.061(4) 0.044(3) 0.033(3) -0.002(2) 0.009(3) 0.022(3)
C46 0.025(3) 0.030(3) 0.079(5) -0.006(3) 0.007(3) 0.006(3)
C47 0.040(3) 0.036(4) 0.065(4) 0.009(3) 0.020(3) 0.020(3)
C48 0.084(5) 0.064(4) 0.069(4) 0.012(4) 0.022(4) 0.043(4)
C49 0.092(5) 0.069(5) 0.066(4) 0.008(3) 0.027(4) 0.055(4)
C50 0.043(3) 0.033(3) 0.057(4) 0.001(3) 0.014(3) 0.013(3)
C51 0.072(4) 0.055(4) 0.045(3) 0.003(3) 0.010(3) 0.031(3)
C52 0.065(4) 0.051(4) 0.067(4) 0.010(3) 0.015(3) 0.033(3)
C53 0.034(3) 0.030(3) 0.074(5) -0.011(3) 0.006(3) -0.008(3)
C54 0.040(3) 0.033(3) 0.061(4) -0.002(3) 0.006(3) -0.023(3)
C55 0.058(4) 0.031(3) 0.064(4) -0.019(3) 0.010(3) -0.022(3)
C56 0.065(4) 0.061(4) 0.060(4) -0.005(3) 0.022(3) -0.029(4)
C57 0.054(4) 0.045(4) 0.047(4) -0.003(3) 0.000(3) -0.026(3)
C58 0.114(6) 0.087(5) 0.062(4) -0.035(4) 0.040(4) -0.076(5)
C59 0.093(5) 0.061(4) 0.065(4) -0.011(4) 0.031(4) -0.046(4)
C60 0.037(3) 0.029(3) 0.030(3) 0.001(3) 0.002(2) -0.005(3)
C61 0.046(3) 0.037(3) 0.037(3) -0.002(3) -0.004(3) -0.016(3)
C62 0.064(4) 0.054(4) 0.037(3) 0.004(3) -0.003(3) -0.030(3)
C63 0.080(5) 0.060(4) 0.048(4) -0.005(3) -0.006(3) -0.038(4)
C64 0.067(4) 0.059(4) 0.031(3) -0.008(3) 0.002(3) -0.036(3)
C65 0.133(6) 0.084(5) 0.044(4) 0.008(3) 0.002(4) -0.073(5)
C66 0.117(6) 0.089(5) 0.043(4) 0.010(4) -0.021(4) -0.074(5)
Zn3 0.0238(2) 0.0181(3) 0.0409(3) 0.0025(3) 0.0010(2) 0.0010(3)
S3 0.0436(8) 0.1346(15) 0.0420(8) 0.0278(10) -0.0003(6) 0.0219(10)
O9 0.044(2) 0.023(2) 0.064(3) -0.0114(18) 0.014(2) -0.0155(17)
O10 0.0269(19) 0.030(2) 0.063(3) -0.012(2) 0.0131(17) -0.0075(16)
O11 0.0365(19) 0.026(2) 0.0364(19) 0.0028(15) -0.0096(15) -0.0068(15)
O12 0.0349(19) 0.031(2) 0.038(2) 0.0145(17) -0.0055(15) -0.0083(16)
N3 0.0246(19) 0.029(2) 0.044(2) 0.010(2) 0.0031(17) 0.009(2)
C26 0.038(3) 0.043(3) 0.051(3) 0.019(3) 0.006(2) 0.018(2)
C27 0.042(3) 0.081(5) 0.045(3) 0.033(3) 0.007(3) 0.022(3)
C28 0.033(3) 0.068(4) 0.035(3) 0.019(3) -0.002(2) 0.002(3)
C29 0.042(3) 0.062(4) 0.037(3) 0.004(3) 0.004(2) 0.010(3)
C30 0.037(3) 0.046(3) 0.036(3) 0.014(3) -0.004(2) -0.001(3)
C31 0.044(3) 0.077(5) 0.035(3) 0.019(3) 0.000(2) 0.002(3)
C32 0.097(5) 0.075(5) 0.035(3) 0.018(3) -0.017(3) -0.005(4)
C33 0.085(5) 0.107(6) 0.035(4) 0.018(4) -0.009(3) -0.010(5)
C34 0.045(3) 0.153(7) 0.039(4) 0.030(4) -0.004(3) -0.014(4)
C35 0.042(3) 0.193(8) 0.039(3) 0.043(4) -0.006(3) 0.004(4)
C36 0.191(10) 0.097(6) 0.047(4) 0.016(4) -0.029(6) -0.019(6)
C37 0.305(14) 0.114(7) 0.098(7) 0.001(6) -0.017(8) -0.027(10)
C38 0.183(16) 0.131(10) 0.118(11) -0.026(10) 0.004(11) 0.000(11)
C67 0.035(3) 0.027(3) 0.055(4) -0.009(3) 0.016(3) -0.007(3)
C68 0.035(3) 0.039(4) 0.054(4) -0.013(3) 0.007(3) -0.008(3)
C69 0.063(4) 0.047(4) 0.049(4) -0.019(3) 0.026(3) -0.031(3)
C70 0.070(4) 0.033(3) 0.052(4) -0.022(3) 0.018(3) -0.030(3)
C71 0.055(4) 0.045(4) 0.040(3) -0.008(3) 0.007(3) -0.023(3)
C72 0.067(4) 0.045(4) 0.048(4) -0.016(3) 0.020(3) -0.036(3)
C73 0.058(4) 0.055(4) 0.047(4) -0.016(3) 0.011(3) -0.025(3)
C74 0.029(3) 0.024(3) 0.040(3) 0.000(3) -0.002(2) -0.002(3)
C75 0.035(3) 0.025(3) 0.039(3) 0.003(3) 0.002(3) -0.009(2)
C76 0.057(3) 0.032(3) 0.028(3) -0.002(2) -0.007(2) -0.021(3)
C77 0.069(4) 0.044(4) 0.029(3) 0.006(3) 0.001(3) -0.030(3)
C78 0.044(3) 0.031(3) 0.046(4) -0.003(3) 0.008(3) -0.020(3)
C79 0.043(3) 0.044(3) 0.032(3) 0.001(3) -0.010(2) -0.021(3)
C80 0.038(3) 0.037(3) 0.033(3) 0.008(2) -0.007(2) -0.014(3)

loop_
_atom_type_symbol
_atom_type_description
_atom_type_scat_dispersion_real
_atom_type_scat_dispersion_imag
_atom_type_scat_source
C C 0.0033 0.0016 'International Tables Vol C Tables 4.2.6.8 and 6.1.1.4'
H H 0.0000 0.0000 'International Tables Vol C Tables 4.2.6.8 and 6.1.1.4'
N N 0.0061 0.0033 'International Tables Vol C Tables 4.2.6.8 and 6.1.1.4'
O O 0.0106 0.0060 'International Tables Vol C Tables 4.2.6.8 and 6.1.1.4'
S S 0.1246 0.1234 'International Tables Vol C Tables 4.2.6.8 and 6.1.1.4'
Zn Zn 0.2839 1.4301 'International Tables Vol C Tables 4.2.6.8 and 6.1.1.4'

loop_
_geom_angle_atom_site_label_1
_geom_angle_atom_site_label_2
_geom_angle_atom_site_label_3
_geom_angle
_geom_angle_site_symmetry_1
_geom_angle_site_symmetry_3
O1 Zn1 Zn2 78.12(10) . .
O1 Zn1 O3 159.94(15) . 3_455
O1 Zn1 O5 89.39(15) . .
O1 Zn1 O7 87.36(14) . 3_445
O3 Zn1 Zn2 81.86(11) 3_455 .
O3 Zn1 O5 87.51(15) 3_455 .
O3 Zn1 O7 87.55(15) 3_455 3_445
O5 Zn1 Zn2 77.48(11) . .
O5 Zn1 O7 156.29(14) . 3_445
O7 Zn1 Zn2 78.86(9) 3_445 .
N1 Zn1 Zn2 172.59(12) 1_554 .
N1 Zn1 O1 96.99(15) 1_554 .
N1 Zn1 O3 102.81(16) 1_554 3_455
N1 Zn1 O5 108.24(15) 1_554 .
N1 Zn1 O7 95.47(14) 1_554 3_445
O2 Zn2 Zn1 80.12(10) . .
O2 Zn2 O8 86.51(15) . 3_445
O4 Zn2 Zn1 76.61(11) 3_455 .
O4 Zn2 O2 156.71(14) 3_455 .
O4 Zn2 O8 88.12(15) 3_455 3_445
O6 Zn2 Zn1 81.12(12) . .
O6 Zn2 O2 90.65(14) . .
O6 Zn2 O4 86.78(16) . 3_455
O6 Zn2 O8 160.18(15) . 3_445
O6 Zn2 N2 103.64(17) . .
O8 Zn2 Zn1 79.08(10) 3_445 .
N2 Zn2 Zn1 175.00(14) . .
N2 Zn2 O2 98.12(15) . .
N2 Zn2 O4 104.98(16) . 3_455
N2 Zn2 O8 96.18(16) . 3_445
C9 S1 C6 93.7(3) . .
C24 S2 C21 92.3(3) . .
C39 O1 Zn1 127.8(3) . .
C39 O2 Zn2 123.6(3) . .
C46 O3 Zn1 121.3(4) . 3_545
C46 O4 Zn2 127.6(3) . 3_545
C53 O5 Zn1 125.8(4) . .
C53 O6 Zn2 124.3(4) . .
C60 O7 Zn1 125.0(3) . 3
C60 O8 Zn2 127.5(3) . 3
C1 N1 Zn1 120.6(3) . 1_556
C1 N1 C5 116.7(4) . .
C5 N1 Zn1 121.4(3) . 1_556
C16 N2 Zn2 126.6(4) . .
C16 N2 C20 115.8(4) . .
C20 N2 Zn2 116.9(3) . .
N1 C1 H1 117.9 . .
N1 C1 C2 124.1(5) . .
C2 C1 H1 117.9 . .
C1 C2 H2 120.5 . .
C1 C2 C3 119.0(5) . .
C3 C2 H2 120.5 . .
C2 C3 C6 121.4(5) . .
C4 C3 C2 115.2(5) . .
C4 C3 C6 123.4(5) . .
C3 C4 H4 119.1 . .
C5 C4 C3 121.9(5) . .
C5 C4 H4 119.1 . .
N1 C5 C4 123.0(4) . .
N1 C5 H5 118.5 . .
C4 C5 H5 118.5 . .
C3 C6 S1 123.5(5) . .
C7 C6 S1 108.0(4) . .
C7 C6 C3 128.4(5) . .
C6 C7 H7 122.5 . .
C8 C7 C6 115.1(6) . .
C8 C7 H7 122.5 . .
C7 C8 C9 112.4(6) . .
C7 C8 C11 121.1(6) . .
C9 C8 C11 126.5(5) . .
C8 C9 S1 110.8(4) . .
C8 C9 C10 127.8(6) . .
C10 C9 S1 121.4(5) . .
C9 C10 H10A 109.5 . .
C9 C10 H10B 109.5 . .
C9 C10 H10C 109.5 . .
H10A C10 H10B 109.5 . .
H10A C10 H10C 109.5 . .
H10B C10 H10C 109.5 . .
C8 C11 C12 121.4(6) . .
C15 C11 C8 127.0(6) . .
C15 C11 C12 111.1(5) . .
C11 C12 H12A 111.1 . .
C11 C12 H12B 111.1 . .
C11 C12 C13 103.5(6) . .
H12A C12 H12B 109.0 . .
C13 C12 H12A 111.1 . .
C13 C12 H12B 111.1 . .
C12 C13 H13A 110.8 . .
C12 C13 H13B 110.8 . .
C12 C13 C14 104.7(6) . .
H13A C13 H13B 108.9 . .
C14 C13 H13A 110.8 . .
C14 C13 H13B 110.8 . .
C13 C14 H14A 110.9 . .
C13 C14 H14B 110.9 . .
H14A C14 H14B 108.9 . .
C15 C14 C13 104.2(5) . .
C15 C14 H14A 110.9 . .
C15 C14 H14B 110.9 . .
C11 C15 C14 109.1(5) . .
C11 C15 C23 128.0(6) . .
C23 C15 C14 122.9(6) . .
N2 C16 H16 118.1 . .
N2 C16 C17 123.9(6) . .
C17 C16 H16 118.1 . .
C16 C17 H17 120.4 . .
C18 C17 C16 119.3(5) . .
C18 C17 H17 120.4 . .
C17 C18 C21 121.4(5) . .
C19 C18 C17 117.9(5) . .
C19 C18 C21 120.7(6) . .
C18 C19 H19 120.0 . .
C18 C19 C20 120.0(5) . .
C20 C19 H19 120.0 . .
N2 C20 C19 123.0(5) . .
N2 C20 H20 118.5 . .
C19 C20 H20 118.5 . .
C18 C21 S2 123.3(5) . .
C22 C21 S2 109.2(4) . .
C22 C21 C18 127.2(5) . .
C21 C22 H22 122.7 . .
C21 C22 C23 114.6(5) . .
C23 C22 H22 122.7 . .
C22 C23 C15 119.6(6) . .
C24 C23 C15 129.0(5) . .
C24 C23 C22 111.4(6) . .
C23 C24 S2 112.3(4) . .
C23 C24 C25 131.0(6) . .
C25 C24 S2 116.8(5) . .
C24 C25 H25A 109.5 . .
C24 C25 H25B 109.5 . .
C24 C25 H25C 109.5 . .
H25A C25 H25B 109.5 . .
H25A C25 H25C 109.5 . .
H25B C25 H25C 109.5 . .
O1 C39 C40 116.0(5) . .
O2 C39 O1 125.4(5) . .
O2 C39 C40 118.5(4) . .
C41 C40 C39 121.5(5) . .
C41 C40 C45 118.1(5) . .
C45 C40 C39 120.4(5) . .
C40 C41 H41 119.3 . .
C40 C41 C42 121.4(5) . .
C42 C41 H41 119.3 . .
C41 C42 H42 119.6 . .
C43 C42 C41 120.9(5) . .
C43 C42 H42 119.6 . .
C42 C43 C44 117.9(5) . .
C42 C43 C50 121.8(5) . .
C44 C43 C50 120.3(5) . .
C43 C44 H44 119.5 . .
C45 C44 C43 121.0(5) . .
C45 C44 H44 119.5 . .
C40 C45 H45 119.6 . .
C44 C45 C40 120.8(5) . .
C44 C45 H45 119.6 . .
O3 C46 C47 116.4(5) . .
O4 C46 O3 127.9(5) . .
O4 C46 C47 115.7(5) . .
C48 C47 C46 118.5(5) . .
C48 C47 C52 121.2(5) . .
C52 C47 C46 120.3(5) . .
C47 C48 H48 120.5 . .
C47 C48 C49 119.1(6) . .
C49 C48 H48 120.5 . .
C48 C49 H49 119.8 . .
C50 C49 C48 120.4(6) . .
C50 C49 H49 119.8 . .
C49 C50 C43 120.0(5) . .
C49 C50 C51 116.5(5) . .
C51 C50 C43 123.3(5) . .
C50 C51 H51 118.4 . .
C52 C51 C50 123.1(5) . .
C52 C51 H51 118.4 . .
C47 C52 C51 119.6(6) . .
C47 C52 H52 120.2 . .
C51 C52 H52 120.2 . .
O5 C53 O6 125.9(5) . .
O5 C53 C54 116.5(5) . .
O6 C53 C54 117.6(5) . .
C55 C54 C53 121.0(5) . .
C55 C54 C59 119.2(5) . .
C59 C54 C53 119.7(5) . .
C54 C55 H55 120.6 . .
C54 C55 C56 118.7(5) . .
C56 C55 H55 120.6 . .
C55 C56 H56 118.6 . .
C57 C56 C55 122.8(5) . .
C57 C56 H56 118.6 . .
C56 C57 C58 117.8(5) . .
C56 C57 C64 121.0(5) . .
C58 C57 C64 121.2(5) . .
C57 C58 H58 119.5 . .
C59 C58 C57 121.0(6) . .
C59 C58 H58 119.5 . .
C54 C59 H59 119.8 . .
C58 C59 C54 120.4(6) . .
C58 C59 H59 119.8 . .
O7 C60 C61 119.0(4) . .
O8 C60 O7 123.5(5) . .
O8 C60 C61 117.4(4) . .
C62 C61 C60 120.5(5) . .
C66 C61 C60 121.8(5) . .
C66 C61 C62 117.6(5) . .
C61 C62 H62 119.9 . .
C63 C62 C61 120.2(5) . .
C63 C62 H62 119.9 . .
C62 C63 H63 119.6 . .
C62 C63 C64 120.8(5) . .
C64 C63 H63 119.6 . .
C63 C64 C57 121.9(5) . .
C65 C64 C57 119.9(5) . .
C65 C64 C63 118.2(5) . .
C64 C65 H65 119.9 . .
C64 C65 C66 120.2(6) . .
C66 C65 H65 119.9 . .
C61 C66 C65 122.8(6) . .
C61 C66 H66 118.6 . .
C65 C66 H66 118.6 . .
O9 Zn3 Zn3 81.14(11) 2_655 2_655
O9 Zn3 O10 87.62(14) 2_655 .
O9 Zn3 O11 160.54(14) 2_655 4
O9 Zn3 O12 88.76(14) 2_655 3
O9 Zn3 N3 101.89(16) 2_655 .
O10 Zn3 Zn3 77.06(10) . 2_655
O10 Zn3 O12 156.02(14) . 3
O11 Zn3 Zn3 79.40(9) 4 2_655
O11 Zn3 O10 88.12(13) 4 .
O11 Zn3 O12 87.46(12) 4 3
O12 Zn3 Zn3 78.96(9) 3 2_655
N3 Zn3 Zn3 175.64(13) . 2_655
N3 Zn3 O10 106.06(15) . .
N3 Zn3 O11 97.54(15) . 4
N3 Zn3 O12 97.88(15) . 3
C31 S3 C34 91.8(3) . .
C67 O9 Zn3 124.0(3) . 2_655
C67 O10 Zn3 126.3(3) . .
C74 O11 Zn3 125.1(3) . 4_545
C74 O12 Zn3 123.7(3) . 3_445
C26 N3 Zn3 123.8(4) . .
C30 N3 Zn3 119.2(3) . .
C30 N3 C26 116.6(4) . .
N3 C26 H26 118.2 . .
N3 C26 C27 123.6(5) . .
C27 C26 H26 118.2 . .
C26 C27 H27 119.5 . .
C26 C27 C28 121.0(5) . .
C28 C27 H27 119.5 . .
C27 C28 C29 116.7(5) . .
C27 C28 C31 124.9(5) . .
C29 C28 C31 118.4(5) . .
C28 C29 H29 120.3 . .
C30 C29 C28 119.5(5) . .
C30 C29 H29 120.3 . .
N3 C30 C29 122.5(5) . .
N3 C30 H30 118.8 . .
C29 C30 H30 118.8 . .
C28 C31 S3 120.7(5) . .
C32 C31 S3 110.8(4) . .
C32 C31 C28 128.4(5) . .
C31 C32 H32 121.4 . .
C31 C32 C33 117.1(6) . .
C33 C32 H32 121.4 . .
C34 C33 C32 108.8(6) . .
C34 C33 C36 126.0(6) . .
C36 C33 C32 125.1(7) . .
C33 C34 S3 111.5(4) . .
C33 C34 C35 129.9(7) . .
C35 C34 S3 118.6(6) . .
C34 C35 H35A 109.5 . .
C34 C35 H35B 109.5 . .
C34 C35 H35C 109.5 . .
H35A C35 H35B 109.5 . .
H35A C35 H35C 109.5 . .
H35B C35 H35C 109.5 . .
C33 C36 C37 117.9(7) . .
C36 C36 C33 129.3(4) 2_656 .
C36 C36 C37 112.3(5) 2_656 .
C36 C37 H37A 112.1 . .
C36 C37 H37B 112.6 . .
C36 C37 H37C 112.7 . .
C36 C37 H37D 111.5 . .
C36 C37 C38 100.2(9) . .
C36 C37 C38 100.9(10) . 2_656
H37A C37 H37B 109.2 . .
H37C C37 H37D 109.1 . .
C38 C37 H37A 118.8 . .
C38 C37 H37A 87.5 2_656 .
C38 C37 H37B 131.8 2_656 .
C38 C37 H37B 103.5 . .
C38 C37 H37C 109.7 2_656 .
C38 C37 H37C 137.2 . .
C38 C37 H37D 112.8 2_656 .
C38 C37 H37D 81.5 . .
C37 C38 C37 105.2(12) . 2_656
C37 C38 H38A 107.4 2_656 .
C37 C38 H38A 108.9 . .
C37 C38 H38B 111.4 2_656 .
C37 C38 H38B 118.5 . .
H38A C38 H38B 105.0 . .
O9 C67 O10 124.5(5) . .
O9 C67 C68 117.3(5) . .
O10 C67 C68 118.2(5) . .
C69 C68 C67 122.0(5) . .
C69 C68 C73 117.0(5) . .
C73 C68 C67 120.9(5) . .
C68 C69 H69 119.3 . .
C70 C69 C68 121.3(5) . .
C70 C69 H69 119.3 . .
C69 C70 H70 119.2 . .
C69 C70 C71 121.6(5) . .
C71 C70 H70 119.2 . .
C70 C71 C72 119.2(5) . .
C70 C71 C78 121.0(4) . .
C72 C71 C78 119.7(4) . .
C71 C72 H72 120.3 . .
C73 C72 C71 119.4(5) . .
C73 C72 H72 120.3 . .
C68 C73 H73 119.3 . .
C72 C73 C68 121.4(5) . .
C72 C73 H73 119.3 . .
O11 C74 C75 116.0(5) . .
O12 C74 O11 126.0(5) . .
O12 C74 C75 118.1(4) . .
C76 C75 C74 119.6(4) . .
C80 C75 C74 121.2(5) . .
C80 C75 C76 119.2(5) . .
C75 C76 H76 120.2 . .
C77 C76 C75 119.6(5) . .
C77 C76 H76 120.2 . .
C76 C77 H77 119.4 . .
C76 C77 C78 121.3(5) . .
C78 C77 H77 119.4 . .
C77 C78 C71 120.8(4) . .
C77 C78 C79 117.7(5) . .
C79 C78 C71 121.5(4) . .
C78 C79 H79 119.5 . .
C80 C79 C78 121.1(5) . .
C80 C79 H79 119.5 . .
C75 C80 C79 121.2(5) . .
C75 C80 H80 119.4 . .
C79 C80 H80 119.4 . .

loop_
_geom_bond_atom_site_label_1
_geom_bond_atom_site_label_2
_geom_bond_distance
_geom_bond_site_symmetry_2
Zn1 Zn2 2.9359(7) .
Zn1 O1 2.010(3) .
Zn1 O3 2.022(4) 3_455
Zn1 O5 2.048(4) .
Zn1 O7 2.071(3) 3_445
Zn1 N1 2.010(4) 1_554
Zn2 O2 2.040(3) .
Zn2 O4 2.031(4) 3_455
Zn2 O6 2.003(4) .
Zn2 O8 2.041(3) 3_445
Zn2 N2 2.012(4) .
S1 C6 1.728(6) .
S1 C9 1.696(7) .
S2 C21 1.735(6) .
S2 C24 1.727(6) .
O1 C39 1.257(5) .
O2 C39 1.256(6) .
O3 C46 1.246(6) .
O4 C46 1.245(6) .
O5 C53 1.255(6) .
O6 C53 1.265(7) .
O7 C60 1.274(6) .
O8 C60 1.249(5) .
N1 C1 1.326(6) .
N1 C5 1.341(6) .
N2 C16 1.329(6) .
N2 C20 1.369(7) .
C1 H1 0.9500 .
C1 C2 1.370(7) .
C2 H2 0.9500 .
C2 C3 1.427(8) .
C3 C4 1.369(7) .
C3 C6 1.437(7) .
C4 H4 0.9500 .
C4 C5 1.356(6) .
C5 H5 0.9500 .
C6 C7 1.398(8) .
C7 H7 0.9500 .
C7 C8 1.375(7) .
C8 C9 1.391(8) .
C8 C11 1.445(7) .
C9 C10 1.501(7) .
C10 H10A 0.9800 .
C10 H10B 0.9800 .
C10 H10C 0.9800 .
C11 C12 1.525(8) .
C11 C15 1.384(9) .
C12 H12A 0.9900 .
C12 H12B 0.9900 .
C12 C13 1.534(8) .
C13 H13A 0.9900 .
C13 H13B 0.9900 .
C13 C14 1.546(7) .
C14 H14A 0.9900 .
C14 H14B 0.9900 .
C14 C15 1.541(7) .
C15 C23 1.436(7) .
C16 H16 0.9500 .
C16 C17 1.393(7) .
C17 H17 0.9500 .
C17 C18 1.379(7) .
C18 C19 1.368(7) .
C18 C21 1.455(7) .
C19 H19 0.9500 .
C19 C20 1.379(7) .
C20 H20 0.9500 .
C21 C22 1.379(8) .
C22 H22 0.9500 .
C22 C23 1.425(7) .
C23 C24 1.359(8) .
C24 C25 1.526(7) .
C25 H25A 0.9800 .
C25 H25B 0.9800 .
C25 H25C 0.9800 .
C39 C40 1.489(7) .
C40 C41 1.360(7) .
C40 C45 1.402(7) .
C41 H41 0.9500 .
C41 C42 1.399(7) .
C42 H42 0.9500 .
C42 C43 1.367(7) .
C43 C44 1.404(7) .
C43 C50 1.465(6) .
C44 H44 0.9500 .
C44 C45 1.367(7) .
C45 H45 0.9500 .
C46 C47 1.542(7) .
C47 C48 1.353(8) .
C47 C52 1.364(7) .
C48 H48 0.9500 .
C48 C49 1.438(8) .
C49 H49 0.9500 .
C49 C50 1.388(8) .
C50 C51 1.390(7) .
C51 H51 0.9500 .
C51 C52 1.366(7) .
C52 H52 0.9500 .
C53 C54 1.499(7) .
C54 C55 1.364(7) .
C54 C59 1.413(8) .
C55 H55 0.9500 .
C55 C56 1.394(7) .
C56 H56 0.9500 .
C56 C57 1.374(8) .
C57 C58 1.377(8) .
C57 C64 1.483(6) .
C58 H58 0.9500 .
C58 C59 1.368(8) .
C59 H59 0.9500 .
C60 C61 1.468(7) .
C61 C62 1.399(7) .
C61 C66 1.352(7) .
C62 H62 0.9500 .
C62 C63 1.388(7) .
C63 H63 0.9500 .
C63 C64 1.392(8) .
C64 C65 1.368(8) .
C65 H65 0.9500 .
C65 C66 1.382(8) .
C66 H66 0.9500 .
Zn3 Zn3 2.9273(10) 2_655
Zn3 O9 2.015(3) 2_655
Zn3 O10 2.048(3) .
Zn3 O11 2.019(3) 4
Zn3 O12 2.064(3) 3
Zn3 N3 2.018(4) .
S3 C31 1.736(6) .
S3 C34 1.761(8) .
O9 C67 1.262(6) .
O10 C67 1.269(6) .
O11 C74 1.281(5) .
O12 C74 1.238(6) .
N3 C26 1.336(6) .
N3 C30 1.332(6) .
C26 H26 0.9500 .
C26 C27 1.346(7) .
C27 H27 0.9500 .
C27 C28 1.350(7) .
C28 C29 1.394(7) .
C28 C31 1.466(7) .
C29 H29 0.9500 .
C29 C30 1.379(7) .
C30 H30 0.9500 .
C31 C32 1.299(8) .
C32 H32 0.9500 .
C32 C33 1.471(8) .
C33 C34 1.380(9) .
C33 C36 1.438(8) .
C34 C35 1.499(7) .
C35 H35A 0.9800 .
C35 H35B 0.9800 .
C35 H35C 0.9800 .
C36 C36 1.307(15) 2_656
C36 C37 1.509(9) .
C37 H37A 0.9600 .
C37 H37B 0.9601 .
C37 H37C 0.9598 .
C37 H37D 0.9601 .
C37 C38 1.558(10) 2_656
C37 C38 1.539(9) .
C38 H38A 0.9285 .
C38 H38B 0.9598 .
C67 C68 1.468(7) .
C68 C69 1.389(7) .
C68 C73 1.416(8) .
C69 H69 0.9500 .
C69 C70 1.365(7) .
C70 H70 0.9500 .
C70 C71 1.371(7) .
C71 C72 1.396(7) .
C71 C78 1.486(6) .
C72 H72 0.9500 .
C72 C73 1.381(7) .
C73 H73 0.9500 .
C74 C75 1.510(7) .
C75 C76 1.405(7) .
C75 C80 1.359(7) .
C76 H76 0.9500 .
C76 C77 1.377(7) .
C77 H77 0.9500 .
C77 C78 1.392(7) .
C78 C79 1.393(7) .
C79 H79 0.9500 .
C79 C80 1.370(6) .
C80 H80 0.9500 .

loop_
_geom_torsion_atom_site_label_1
_geom_torsion_atom_site_label_2
_geom_torsion_atom_site_label_3
_geom_torsion_atom_site_label_4
_geom_torsion
_geom_torsion_site_symmetry_1
_geom_torsion_site_symmetry_4
Zn1 O1 C39 O2 11.1(7) . .
Zn1 O1 C39 C40 -171.7(3) . .
Zn1 O3 C46 O4 10.3(8) 3_545 .
Zn1 O3 C46 C47 -170.8(3) 3_545 .
Zn1 O5 C53 O6 19.8(8) . .
Zn1 O5 C53 C54 -159.5(4) . .
Zn1 O7 C60 O8 17.0(7) 3 .
Zn1 O7 C60 C61 -161.6(3) 3 .
Zn1 N1 C1 C2 -167.3(4) 1_556 .
Zn1 N1 C5 C4 166.9(4) 1_556 .
Zn2 O2 C39 O1 12.7(7) . .
Zn2 O2 C39 C40 -164.5(3) . .
Zn2 O4 C46 O3 12.8(9) 3_545 .
Zn2 O4 C46 C47 -166.2(3) 3_545 .
Zn2 O6 C53 O5 4.2(8) . .
Zn2 O6 C53 C54 -176.6(4) . .
Zn2 O8 C60 O7 9.0(8) 3 .
Zn2 O8 C60 C61 -172.4(3) 3 .
Zn2 N2 C16 C17 -170.3(4) . .
Zn2 N2 C20 C19 173.6(4) . .
S1 C6 C7 C8 2.9(7) . .
S2 C21 C22 C23 3.4(6) . .
O1 C39 C40 C41 2.3(7) . .
O1 C39 C40 C45 -179.1(5) . .
O2 C39 C40 C41 179.7(5) . .
O2 C39 C40 C45 -1.7(7) . .
O3 C46 C47 C48 -1.4(8) . .
O3 C46 C47 C52 -179.4(5) . .
O4 C46 C47 C48 177.6(6) . .
O4 C46 C47 C52 -0.4(8) . .
O5 C53 C54 C55 -4.3(8) . .
O5 C53 C54 C59 171.7(6) . .
O6 C53 C54 C55 176.4(5) . .
O6 C53 C54 C59 -7.6(9) . .
O7 C60 C61 C62 2.8(8) . .
O7 C60 C61 C66 -179.9(6) . .
O8 C60 C61 C62 -175.8(5) . .
O8 C60 C61 C66 1.4(9) . .
N1 C1 C2 C3 2.1(9) . .
N2 C16 C17 C18 -0.9(9) . .
C1 N1 C5 C4 -0.1(7) . .
C1 C2 C3 C4 -3.6(8) . .
C1 C2 C3 C6 177.0(6) . .
C2 C3 C4 C5 3.5(8) . .
C2 C3 C6 S1 7.0(8) . .
C2 C3 C6 C7 -170.6(6) . .
C3 C4 C5 N1 -1.7(8) . .
C3 C6 C7 C8 -179.2(6) . .
C4 C3 C6 S1 -172.4(4) . .
C4 C3 C6 C7 10.0(10) . .
C5 N1 C1 C2 -0.2(8) . .
C6 S1 C9 C8 -0.7(5) . .
C6 S1 C9 C10 -179.9(6) . .
C6 C3 C4 C5 -177.1(5) . .
C6 C7 C8 C9 -3.6(8) . .
C6 C7 C8 C11 177.1(6) . .
C7 C8 C9 S1 2.5(7) . .
C7 C8 C9 C10 -178.3(6) . .
C7 C8 C11 C12 59.6(9) . .
C7 C8 C11 C15 -129.2(7) . .
C8 C11 C12 C13 -167.6(6) . .
C8 C11 C15 C14 -176.3(6) . .
C8 C11 C15 C23 4.6(12) . .
C9 S1 C6 C3 -179.2(5) . .
C9 S1 C6 C7 -1.2(5) . .
C9 C8 C11 C12 -119.6(8) . .
C9 C8 C11 C15 51.6(11) . .
C11 C8 C9 S1 -178.2(6) . .
C11 C8 C9 C10 0.9(12) . .
C11 C12 C13 C14 -26.8(7) . .
C11 C15 C23 C22 -141.0(6) . .
C11 C15 C23 C24 41.7(11) . .
C12 C11 C15 C14 -4.3(8) . .
C12 C11 C15 C23 176.6(6) . .
C12 C13 C14 C15 24.6(7) . .
C13 C14 C15 C11 -13.0(7) . .
C13 C14 C15 C23 166.2(6) . .
C14 C15 C23 C22 40.0(9) . .
C14 C15 C23 C24 -137.3(7) . .
C15 C11 C12 C13 19.9(8) . .
C15 C23 C24 S2 179.9(5) . .
C15 C23 C24 C25 -0.7(11) . .
C16 N2 C20 C19 2.3(8) . .
C16 C17 C18 C19 -0.6(9) . .
C16 C17 C18 C21 177.4(5) . .
C17 C18 C19 C20 2.8(8) . .
C17 C18 C21 S2 0.2(8) . .
C17 C18 C21 C22 -172.4(6) . .
C18 C19 C20 N2 -3.8(8) . .
C18 C21 C22 C23 176.9(5) . .
C19 C18 C21 S2 178.1(4) . .
C19 C18 C21 C22 5.5(9) . .
C20 N2 C16 C17 0.1(8) . .
C21 S2 C24 C23 -0.5(5) . .
C21 S2 C24 C25 -179.9(4) . .
C21 C18 C19 C20 -175.2(5) . .
C21 C22 C23 C15 178.4(5) . .
C21 C22 C23 C24 -3.9(7) . .
C22 C23 C24 S2 2.4(6) . .
C22 C23 C24 C25 -178.3(5) . .
C24 S2 C21 C18 -175.5(5) . .
C24 S2 C21 C22 -1.7(5) . .
C39 C40 C41 C42 179.0(5) . .
C39 C40 C45 C44 -179.1(5) . .
C40 C41 C42 C43 -0.7(9) . .
C41 C40 C45 C44 -0.5(8) . .
C41 C42 C43 C44 1.2(8) . .
C41 C42 C43 C50 -179.0(5) . .
C42 C43 C44 C45 -1.3(9) . .
C42 C43 C50 C49 29.8(8) . .
C42 C43 C50 C51 -155.5(6) . .
C43 C44 C45 C40 1.0(9) . .
C43 C50 C51 C52 -178.5(6) . .
C44 C43 C50 C49 -150.3(6) . .
C44 C43 C50 C51 24.3(8) . .
C45 C40 C41 C42 0.3(8) . .
C46 C47 C48 C49 -178.4(6) . .
C46 C47 C52 C51 178.8(6) . .
C47 C48 C49 C50 -2.2(11) . .
C48 C47 C52 C51 0.8(10) . .
C48 C49 C50 C43 179.1(6) . .
C48 C49 C50 C51 4.1(10) . .
C49 C50 C51 C52 -3.8(10) . .
C50 C43 C44 C45 178.8(5) . .
C50 C51 C52 C47 1.3(10) . .
C52 C47 C48 C49 -0.4(10) . .
C53 C54 C55 C56 177.5(5) . .
C53 C54 C59 C58 -177.6(6) . .
C54 C55 C56 C57 0.4(10) . .
C55 C54 C59 C58 -1.5(10) . .
C55 C56 C57 C58 -2.1(10) . .
C55 C56 C57 C64 178.0(5) . .
C56 C57 C58 C59 2.1(11) . .
C56 C57 C64 C63 32.6(9) . .
C56 C57 C64 C65 -148.8(7) . .
C57 C58 C59 C54 -0.3(12) . .
C57 C64 C65 C66 177.7(7) . .
C58 C57 C64 C63 -147.2(7) . .
C58 C57 C64 C65 31.4(10) . .
C59 C54 C55 C56 1.5(9) . .
C60 C61 C62 C63 178.7(5) . .
C60 C61 C66 C65 -178.8(7) . .
C61 C62 C63 C64 -2.5(10) . .
C62 C61 C66 C65 -1.5(11) . .
C62 C63 C64 C57 -177.8(6) . .
C62 C63 C64 C65 3.6(10) . .
C63 C64 C65 C66 -3.7(12) . .
C64 C57 C58 C59 -178.1(6) . .
C64 C65 C66 C61 2.8(13) . .
C66 C61 C62 C63 1.4(9) . .
Zn3 O9 C67 O10 -7.0(8) 2_655 .
Zn3 O9 C67 C68 173.1(4) 2_655 .
Zn3 O10 C67 O9 -20.6(8) . .
Zn3 O10 C67 C68 159.3(4) . .
Zn3 O11 C74 O12 -9.0(7) 4_545 .
Zn3 O11 C74 C75 171.6(3) 4_545 .
Zn3 O12 C74 O11 -18.1(7) 3_445 .
Zn3 O12 C74 C75 161.3(3) 3_445 .
Zn3 N3 C26 C27 167.7(4) . .
Zn3 N3 C30 C29 -168.7(4) . .
S3 C31 C32 C33 0.4(8) . .
O9 C67 C68 C69 4.3(8) . .
O9 C67 C68 C73 -175.9(5) . .
O10 C67 C68 C69 -175.5(5) . .
O10 C67 C68 C73 4.2(8) . .
O11 C74 C75 C76 -1.5(7) . .
O11 C74 C75 C80 -179.5(5) . .
O12 C74 C75 C76 179.1(5) . .
O12 C74 C75 C80 1.1(8) . .
N3 C26 C27 C28 1.5(8) . .
C26 N3 C30 C29 3.6(7) . .
C26 C27 C28 C29 2.0(8) . .
C26 C27 C28 C31 -176.3(5) . .
C27 C28 C29 C30 -2.5(8) . .
C27 C28 C31 S3 -13.5(8) . .
C27 C28 C31 C32 165.5(6) . .
C28 C29 C30 N3 -0.3(8) . .
C28 C31 C32 C33 -178.6(5) . .
C29 C28 C31 S3 168.3(4) . .
C29 C28 C31 C32 -12.8(9) . .
C30 N3 C26 C27 -4.2(7) . .
C31 S3 C34 C33 0.3(5) . .
C31 S3 C34 C35 179.1(5) . .
C31 C28 C29 C30 175.9(5) . .
C31 C32 C33 C34 -0.2(9) . .
C31 C32 C33 C36 -175.6(7) . .
C32 C33 C34 S3 -0.1(7) . .
C32 C33 C34 C35 -178.7(6) . .
C32 C33 C36 C36 124.5(12) . 2_656
C32 C33 C36 C37 -47.9(13) . .
C33 C36 C37 C38 -162.9(11) . .
C33 C36 C37 C38 161.9(10) . 2_656
C34 S3 C31 C28 178.7(5) . .
C34 S3 C31 C32 -0.4(5) . .
C34 C33 C36 C36 -50.1(18) . 2_656
C34 C33 C36 C37 137.5(9) . .
C36 C33 C34 S3 175.2(7) . .
C36 C33 C34 C35 -3.4(12) . .
C36 C36 C37 C38 -11.8(16) 2_656 2_656
C36 C36 C37 C38 23.5(17) 2_656 .
C36 C37 C38 C37 -29.2(12) . 2_656
C36 C37 C38 C38 -94.3(8) . 2_656
C38 C37 C38 C37 65.1(12) 2_656 2_656
C67 C68 C69 C70 177.8(5) . .
C67 C68 C73 C72 -178.0(6) . .
C68 C69 C70 C71 1.7(10) . .
C69 C68 C73 C72 1.7(9) . .
C69 C70 C71 C72 -1.1(9) . .
C69 C70 C71 C78 177.5(5) . .
C70 C71 C72 C73 0.8(9) . .
C70 C71 C78 C77 -34.7(8) . .
C70 C71 C78 C79 145.7(6) . .
C71 C72 C73 C68 -1.2(10) . .
C71 C78 C79 C80 -179.6(5) . .
C72 C71 C78 C77 143.9(6) . .
C72 C71 C78 C79 -35.7(8) . .
C73 C68 C69 C70 -2.0(9) . .
C74 C75 C76 C77 179.9(5) . .
C74 C75 C80 C79 -179.7(5) . .
C75 C76 C77 C78 1.1(9) . .
C76 C75 C80 C79 2.3(8) . .
C76 C77 C78 C71 179.8(5) . .
C76 C77 C78 C79 -0.5(9) . .
C77 C78 C79 C80 0.8(8) . .
C78 C71 C72 C73 -177.8(5) . .
C78 C79 C80 C75 -1.7(8) . .
C80 C75 C76 C77 -2.0(8) . .

loop_
_twin_individual_id
_twin_individual_mass_fraction_refined
1 0.804(10)
2 0.196(10)
